data_7156162
loop_
_publ_author_name
'Kripalaya Ratheesh, Arya'
'Sparkes, Hazel A.'
'Prasad, Karnam Jayarampillai Rajendra'

_publ_section_title
;
 A new strategy for the synthesis of diverse benzo[a]carbazoles via a
 divergent catalytic Michael reaction.
;
_journal_issue 14
_journal_name_full 'Organic &amp; biomolecular chemistry'
_journal_page_first 2527
_journal_page_last 2540
_journal_paper_doi 10.1039/C8OB00154E
_journal_volume 16
_journal_year 2018
_chemical_formula_moiety 'C24 H18 N4 O2'
_chemical_formula_sum 'C24 H18 N4 O2'
_chemical_formula_weight 394.42
_space_group_crystal_system triclinic
_space_group_IT_number 2
_space_group_name_Hall '-P 1'
_space_group_name_H-M_alt 'P -1'
_symmetry_space_group_name_Hall '-P 1'
_symmetry_space_group_name_H-M 'P -1'
_atom_sites_solution_hydrogens mixed
_atom_sites_solution_primary iterative
_audit_creation_date 2016-09-14
_audit_creation_method
;
Olex2 1.2
(compiled 2016.09.09 svn.r3337 for OlexSys, GUI svn.r5227)
;
_audit_update_record
;
2017-05-03 deposited with the CCDC.
2018-03-02 downloaded from the CCDC.
;
_cell_angle_alpha 72.299(4)
_cell_angle_beta 87.366(4)
_cell_angle_gamma 72.955(5)
_cell_formula_units_Z 2
_cell_length_a 8.7409(5)
_cell_length_b 9.6037(6)
_cell_length_c 12.1665(7)
_cell_measurement_reflns_used 1422
_cell_measurement_temperature 100(2)
_cell_measurement_theta_max 26.744
_cell_measurement_theta_min 2.329
_cell_volume 929.18(10)
_computing_cell_refinement 'SAINT v8.37A (Bruker, 2015)'
_computing_data_reduction 'SAINT v8.37A (Bruker, 2015)'
_computing_molecular_graphics 'Olex2 (Dolomanov et al., 2009)'
_computing_publication_material 'Olex2 (Dolomanov et al., 2009)'
_computing_structure_refinement 'ShelXL (Sheldrick, 2015)'
_computing_structure_solution
;
Superflip (Palatinus & Chapuis, 2007;Palatinus & van der Lee, 2008;
Palatinus et al., 2012)
;
_diffrn_ambient_temperature 100(2)
_diffrn_detector 'Bruker area detector'
_diffrn_detector_type 'CCD area detector'
_diffrn_measured_fraction_theta_full 1.000
_diffrn_measured_fraction_theta_max 1.000
_diffrn_measurement_device 'Bruker Apex II kappa CCD area detector'
_diffrn_measurement_device_type 'Bruker Apex II kappa CCD area detector'
_diffrn_measurement_method '\f and \w scans'
_diffrn_radiation_monochromator graphite
_diffrn_radiation_type MoK\a
_diffrn_radiation_wavelength 0.71073
_diffrn_reflns_av_unetI/netI 0.0604
_diffrn_reflns_Laue_measured_fraction_full 1.000
_diffrn_reflns_Laue_measured_fraction_max 1.000
_diffrn_reflns_limit_h_max 10
_diffrn_reflns_limit_h_min -10
_diffrn_reflns_limit_k_max 11
_diffrn_reflns_limit_k_min -11
_diffrn_reflns_limit_l_max 15
_diffrn_reflns_limit_l_min 0
_diffrn_reflns_number 3785
_diffrn_reflns_point_group_measured_fraction_full 1.000
_diffrn_reflns_point_group_measured_fraction_max 1.000
_diffrn_reflns_theta_full 26.000
_diffrn_reflns_theta_max 26.369
_diffrn_reflns_theta_min 1.759
_diffrn_source 'fine-focus sealed tube'
_diffrn_standards_number 0
_exptl_absorpt_coefficient_mu 0.093
_exptl_absorpt_correction_T_max 0.746
_exptl_absorpt_correction_T_min 0.673
_exptl_absorpt_correction_type multi-scan
_exptl_absorpt_process_details
;
 TWINABS-2012/1 (Bruker,2012) was used for absorption correction.
 
For component 1:
 wR2(int) was 0.0666 before and 0.0485 after correction.
 The Ratio of minimum to maximum transmission not present.
 The \l/2 correction factor is Not present
 
For component 2:
 wR2(int) was 0.0725 before and 0.0532 after correction.
 The Ratio of minimum to maximum transmission is 0.90.
 The \l/2 correction factor is Not present

Final HKLF 4 output contains 24553 reflections, Rint = 0.0713
 (7063 with I > 3sig(I), Rint = 0.0393)
;
_exptl_crystal_colour orange
_exptl_crystal_colour_primary orange
_exptl_crystal_density_diffrn 1.410
_exptl_crystal_description block
_exptl_crystal_F_000 412
_exptl_crystal_size_max 0.379
_exptl_crystal_size_mid 0.245
_exptl_crystal_size_min 0.189
_refine_diff_density_max 0.215
_refine_diff_density_min -0.265
_refine_diff_density_rms 0.057
_refine_ls_extinction_method none
_refine_ls_goodness_of_fit_ref 1.050
_refine_ls_hydrogen_treatment mixed
_refine_ls_matrix_type full
_refine_ls_number_parameters 285
_refine_ls_number_reflns 3785
_refine_ls_number_restraints 0
_refine_ls_restrained_S_all 1.050
_refine_ls_R_factor_all 0.0807
_refine_ls_R_factor_gt 0.0525
_refine_ls_shift/su_max 0.000
_refine_ls_shift/su_mean 0.000
_refine_ls_structure_factor_coef Fsqd
_refine_ls_weighting_details 'w=1/[\s^2^(Fo^2^)+(0.0429P)^2^+0.4336P] where P=(Fo^2^+2Fc^2^)/3'
_refine_ls_weighting_scheme calc
_refine_ls_wR_factor_gt 0.1019
_refine_ls_wR_factor_ref 0.1168
_reflns_Friedel_coverage 0.000
_reflns_number_gt 2861
_reflns_number_total 3785
_reflns_threshold_expression 'I > 2\s(I)'
_cod_data_source_file c8ob00154e2.cif
_cod_data_source_block 9b
_cod_depositor_comments 'Adding full bibliography for 7156162--7156163.cif.'
_cod_original_cell_volume 929.19(10)
_cod_database_code 7156162
_shelxl_version_number 2013-4
_shelx_space_group_comment
;
The symmetry employed for this shelxl refinement is uniquely defined
by the following loop, which should always be used as a source of
symmetry information in preference to the above space-group names.
They are only intended as comments.
;
_olex2_refinement_description
;
1. Twinned data refinement
 Scales: 0.6697(14) 0.3303(14)
2. Fixed Uiso
 At 1.2 times of:
  All C(H) groups, All C(H,H) groups
 At 1.5 times of:
  All C(H,H,H) groups
3.a Secondary CH2 refined with riding coordinates:
 C3(H3C,H3D), C4(H4A,H4B)
3.b Aromatic/amide H refined with riding coordinates:
 C10(H10), C11(H11), C12(H12), C16(H16), C17(H17), C18(H18), C19(H19), C20(H20)
3.c Idealised Me refined as rotating group:
 C13(H13A,H13B,H13C)
;
_olex2_submission_special_instructions 'No special instructions were received'

loop_
_space_group_symop_operation_xyz
'x, y, z'
'-x, -y, -z'

loop_
_atom_site_label
_atom_site_type_symbol
_atom_site_fract_x
_atom_site_fract_y
_atom_site_fract_z
_atom_site_U_iso_or_equiv
_atom_site_adp_type
_atom_site_occupancy
_atom_site_site_symmetry_order
_atom_site_calc_flag
_atom_site_refinement_flags_posn
O1 O 0.6362(2) 0.6675(2) 0.06537(16) 0.0292(5) Uani 1 1 d .
O2 O 0.5399(2) 0.4861(2) 0.16386(17) 0.0313(5) Uani 1 1 d .
N1 N 0.5360(3) 0.8038(2) 0.63543(18) 0.0183(5) Uani 1 1 d .
N2 N 0.5944(3) 0.5935(2) 0.15629(19) 0.0210(5) Uani 1 1 d .
N3 N 0.3465(3) 0.5981(3) 0.3171(2) 0.0221(5) Uani 1 1 d .
N4 N 0.2489(3) 0.7065(2) 0.56034(19) 0.0240(5) Uani 1 1 d .
C1 C 0.6226(3) 0.7362(3) 0.4502(2) 0.0161(5) Uani 1 1 d .
C2 C 0.7541(3) 0.7210(3) 0.3770(2) 0.0183(5) Uani 1 1 d .
C3 C 0.9042(3) 0.7485(3) 0.4104(2) 0.0240(6) Uani 1 1 d .
H3C H 0.9694 0.6549 0.4645 0.029 Uiso 1 1 calc R
H3D H 0.9650 0.7722 0.3420 0.029 Uiso 1 1 calc R
C4 C 0.8750(3) 0.8745(3) 0.4636(2) 0.0227(6) Uani 1 1 d .
H4A H 0.9744 0.8706 0.4985 0.027 Uiso 1 1 calc R
H4B H 0.8369 0.9725 0.4044 0.027 Uiso 1 1 calc R
C5 C 0.7545(3) 0.8596(3) 0.5528(2) 0.0173(5) Uani 1 1 d .
C6 C 0.6371(3) 0.7940(3) 0.5445(2) 0.0162(5) Uani 1 1 d .
C7 C 0.7299(3) 0.9086(3) 0.6532(2) 0.0175(5) Uani 1 1 d .
C8 C 0.5915(3) 0.8730(3) 0.7026(2) 0.0159(5) Uani 1 1 d .
C9 C 0.5311(3) 0.9038(3) 0.8041(2) 0.0192(6) Uani 1 1 d .
C10 C 0.6158(3) 0.9721(3) 0.8541(2) 0.0220(6) Uani 1 1 d .
H10 H 0.5790 0.9959 0.9210 0.026 Uiso 1 1 calc R
C11 C 0.7552(3) 1.0067(3) 0.8077(2) 0.0242(6) Uani 1 1 d .
H11 H 0.8090 1.0511 0.8451 0.029 Uiso 1 1 calc R
C12 C 0.8137(3) 0.9760(3) 0.7078(2) 0.0224(6) Uani 1 1 d .
H12 H 0.9059 0.9992 0.6773 0.027 Uiso 1 1 calc R
C13 C 0.3844(3) 0.8627(3) 0.8551(2) 0.0244(6) Uani 1 1 d .
H13A H 0.2971 0.9087 0.7982 0.037 Uiso 1 1 calc GR
H13B H 0.3564 0.8996 0.9206 0.037 Uiso 1 1 calc GR
H13C H 0.4059 0.7536 0.8792 0.037 Uiso 1 1 calc GR
C14 C 0.7453(3) 0.6710(3) 0.2816(2) 0.0176(5) Uani 1 1 d .
C15 C 0.8860(3) 0.6433(3) 0.2077(2) 0.0183(5) Uani 1 1 d .
C16 C 0.9270(3) 0.7644(3) 0.1283(2) 0.0251(6) Uani 1 1 d .
H16 H 0.8677 0.8645 0.1218 0.030 Uiso 1 1 calc R
C17 C 1.0554(3) 0.7368(3) 0.0589(2) 0.0263(6) Uani 1 1 d .
H17 H 1.0817 0.8184 0.0061 0.032 Uiso 1 1 calc R
C18 C 1.1453(3) 0.5880(3) 0.0676(2) 0.0234(6) Uani 1 1 d .
H18 H 1.2311 0.5697 0.0207 0.028 Uiso 1 1 calc R
C19 C 1.1064(3) 0.4671(3) 0.1465(2) 0.0239(6) Uani 1 1 d .
H19 H 1.1664 0.3672 0.1532 0.029 Uiso 1 1 calc R
C20 C 0.9770(3) 0.4952(3) 0.2162(2) 0.0224(6) Uani 1 1 d .
H20 H 0.9513 0.4134 0.2691 0.027 Uiso 1 1 calc R
C21 C 0.6071(3) 0.6353(3) 0.2597(2) 0.0183(5) Uani 1 1 d .
C22 C 0.4778(3) 0.6398(3) 0.3335(2) 0.0179(5) Uani 1 1 d .
C23 C 0.4882(3) 0.6945(3) 0.4274(2) 0.0169(5) Uani 1 1 d .
C24 C 0.3552(3) 0.7040(3) 0.5011(2) 0.0177(5) Uani 1 1 d .
H1 H 0.461(4) 0.761(3) 0.652(3) 0.033(9) Uiso 1 1 d .
H3A H 0.341(4) 0.561(3) 0.257(3) 0.039(9) Uiso 1 1 d .
H3B H 0.264(4) 0.615(3) 0.362(3) 0.026(8) Uiso 1 1 d .

loop_
_atom_site_aniso_label
_atom_site_aniso_U_11
_atom_site_aniso_U_22
_atom_site_aniso_U_33
_atom_site_aniso_U_23
_atom_site_aniso_U_13
_atom_site_aniso_U_12
O1 0.0350(12) 0.0326(11) 0.0203(10) -0.0074(9) 0.0034(9) -0.0112(9)
O2 0.0344(11) 0.0356(12) 0.0366(12) -0.0206(9) 0.0075(9) -0.0201(10)
N1 0.0144(11) 0.0227(12) 0.0222(12) -0.0109(10) 0.0051(9) -0.0081(10)
N2 0.0185(11) 0.0227(12) 0.0220(12) -0.0090(10) 0.0006(9) -0.0042(9)
N3 0.0167(12) 0.0302(13) 0.0265(13) -0.0142(11) 0.0038(10) -0.0120(10)
N4 0.0170(12) 0.0296(13) 0.0258(13) -0.0080(10) 0.0006(10) -0.0077(10)
C1 0.0132(12) 0.0159(12) 0.0181(13) -0.0040(10) 0.0001(10) -0.0038(10)
C2 0.0156(12) 0.0186(13) 0.0219(14) -0.0076(11) 0.0037(11) -0.0056(10)
C3 0.0179(14) 0.0332(15) 0.0293(15) -0.0172(12) 0.0093(11) -0.0131(12)
C4 0.0172(13) 0.0347(15) 0.0223(14) -0.0141(12) 0.0039(11) -0.0116(12)
C5 0.0157(12) 0.0180(12) 0.0174(13) -0.0042(10) 0.0004(10) -0.0051(10)
C6 0.0128(12) 0.0153(12) 0.0208(13) -0.0064(10) 0.0029(10) -0.0037(10)
C7 0.0181(13) 0.0186(13) 0.0146(13) -0.0036(10) -0.0008(10) -0.0048(10)
C8 0.0149(12) 0.0157(12) 0.0171(13) -0.0060(10) -0.0008(10) -0.0030(10)
C9 0.0184(13) 0.0178(13) 0.0191(13) -0.0044(11) 0.0020(11) -0.0033(10)
C10 0.0272(15) 0.0219(13) 0.0200(14) -0.0099(11) 0.0024(11) -0.0082(11)
C11 0.0319(15) 0.0248(14) 0.0199(14) -0.0073(11) -0.0012(12) -0.0136(12)
C12 0.0231(14) 0.0233(14) 0.0228(14) -0.0052(11) 0.0022(11) -0.0121(11)
C13 0.0228(14) 0.0294(15) 0.0240(15) -0.0129(12) 0.0068(12) -0.0079(12)
C14 0.0153(12) 0.0161(12) 0.0204(13) -0.0056(11) 0.0027(11) -0.0032(10)
C15 0.0160(13) 0.0221(13) 0.0188(13) -0.0089(11) 0.0007(11) -0.0055(11)
C16 0.0234(15) 0.0208(14) 0.0300(16) -0.0094(12) 0.0058(12) -0.0038(11)
C17 0.0290(15) 0.0303(15) 0.0244(15) -0.0099(12) 0.0093(12) -0.0155(13)
C18 0.0164(13) 0.0355(16) 0.0215(14) -0.0149(12) 0.0038(11) -0.0063(12)
C19 0.0196(13) 0.0243(14) 0.0251(15) -0.0094(12) 0.0007(11) -0.0005(11)
C20 0.0215(14) 0.0228(14) 0.0219(14) -0.0063(11) 0.0019(11) -0.0058(11)
C21 0.0195(13) 0.0177(13) 0.0180(13) -0.0066(10) 0.0002(11) -0.0048(11)
C22 0.0164(13) 0.0162(12) 0.0201(13) -0.0042(10) -0.0019(10) -0.0043(10)
C23 0.0133(12) 0.0186(13) 0.0184(13) -0.0065(10) 0.0025(10) -0.0036(10)
C24 0.0160(13) 0.0176(13) 0.0199(13) -0.0051(11) -0.0031(11) -0.0057(10)

loop_
_atom_type_symbol
_atom_type_description
_atom_type_scat_dispersion_real
_atom_type_scat_dispersion_imag
_atom_type_scat_source
C C 0.0033 0.0016 'International Tables Vol C Tables 4.2.6.8 and 6.1.1.4'
H H 0.0000 0.0000 'International Tables Vol C Tables 4.2.6.8 and 6.1.1.4'
N N 0.0061 0.0033 'International Tables Vol C Tables 4.2.6.8 and 6.1.1.4'
O O 0.0106 0.0060 'International Tables Vol C Tables 4.2.6.8 and 6.1.1.4'

loop_
_geom_angle_atom_site_label_1
_geom_angle_atom_site_label_2
_geom_angle_atom_site_label_3
_geom_angle
C6 N1 H1 125(2)
C8 N1 C6 108.7(2)
C8 N1 H1 126(2)
O1 N2 O2 123.1(2)
O1 N2 C21 118.5(2)
O2 N2 C21 118.4(2)
C22 N3 H3A 119.5(19)
C22 N3 H3B 119.1(19)
H3A N3 H3B 121(3)
C2 C1 C6 116.7(2)
C23 C1 C2 119.1(2)
C23 C1 C6 124.2(2)
C1 C2 C3 118.3(2)
C14 C2 C1 119.6(2)
C14 C2 C3 121.9(2)
C2 C3 H3C 108.7
C2 C3 H3D 108.7
H3C C3 H3D 107.6
C4 C3 C2 114.4(2)
C4 C3 H3C 108.7
C4 C3 H3D 108.7
C3 C4 H4A 109.6
C3 C4 H4B 109.6
H4A C4 H4B 108.1
C5 C4 C3 110.1(2)
C5 C4 H4A 109.6
C5 C4 H4B 109.6
C6 C5 C4 121.1(2)
C6 C5 C7 108.0(2)
C7 C5 C4 130.9(2)
N1 C6 C1 128.4(2)
C5 C6 N1 108.6(2)
C5 C6 C1 122.9(2)
C8 C7 C5 106.5(2)
C12 C7 C5 133.9(2)
C12 C7 C8 119.5(2)
N1 C8 C7 108.1(2)
N1 C8 C9 129.2(2)
C9 C8 C7 122.7(2)
C8 C9 C13 121.4(2)
C10 C9 C8 115.9(2)
C10 C9 C13 122.7(2)
C9 C10 H10 118.7
C9 C10 C11 122.5(2)
C11 C10 H10 118.7
C10 C11 H11 119.4
C12 C11 C10 121.2(2)
C12 C11 H11 119.4
C7 C12 H12 120.9
C11 C12 C7 118.1(2)
C11 C12 H12 120.9
C9 C13 H13A 109.5
C9 C13 H13B 109.5
C9 C13 H13C 109.5
H13A C13 H13B 109.5
H13A C13 H13C 109.5
H13B C13 H13C 109.5
C2 C14 C15 120.8(2)
C2 C14 C21 119.6(2)
C21 C14 C15 119.4(2)
C16 C15 C14 121.2(2)
C20 C15 C14 120.1(2)
C20 C15 C16 118.6(2)
C15 C16 H16 119.7
C17 C16 C15 120.5(2)
C17 C16 H16 119.7
C16 C17 H17 119.8
C16 C17 C18 120.4(2)
C18 C17 H17 119.8
C17 C18 H18 120.2
C19 C18 C17 119.6(2)
C19 C18 H18 120.2
C18 C19 H19 120.1
C18 C19 C20 119.9(3)
C20 C19 H19 120.1
C15 C20 C19 121.0(2)
C15 C20 H20 119.5
C19 C20 H20 119.5
C14 C21 N2 119.2(2)
C14 C21 C22 122.9(2)
C22 C21 N2 117.8(2)
N3 C22 C21 123.9(2)
N3 C22 C23 120.0(2)
C21 C22 C23 116.1(2)
C1 C23 C22 122.6(2)
C1 C23 C24 120.8(2)
C22 C23 C24 116.6(2)
N4 C24 C23 177.6(3)

loop_
_geom_bond_atom_site_label_1
_geom_bond_atom_site_label_2
_geom_bond_distance
O1 N2 1.225(3)
O2 N2 1.235(3)
N1 C6 1.392(3)
N1 C8 1.378(3)
N1 H1 0.86(3)
N2 C21 1.450(3)
N3 C22 1.363(3)
N3 H3A 0.91(3)
N3 H3B 0.88(3)
N4 C24 1.149(3)
C1 C2 1.422(3)
C1 C6 1.444(3)
C1 C23 1.410(3)
C2 C3 1.508(3)
C2 C14 1.397(4)
C3 H3C 0.9700
C3 H3D 0.9700
C3 C4 1.493(4)
C4 H4A 0.9700
C4 H4B 0.9700
C4 C5 1.481(3)
C5 C6 1.374(3)
C5 C7 1.424(3)
C7 C8 1.411(3)
C7 C12 1.407(4)
C8 C9 1.401(3)
C9 C10 1.384(4)
C9 C13 1.504(3)
C10 H10 0.9300
C10 C11 1.405(4)
C11 H11 0.9300
C11 C12 1.378(4)
C12 H12 0.9300
C13 H13A 0.9600
C13 H13B 0.9600
C13 H13C 0.9600
C14 C15 1.498(3)
C14 C21 1.405(3)
C15 C16 1.395(4)
C15 C20 1.386(3)
C16 H16 0.9300
C16 C17 1.385(4)
C17 H17 0.9300
C17 C18 1.389(4)
C18 H18 0.9300
C18 C19 1.381(4)
C19 H19 0.9300
C19 C20 1.394(4)
C20 H20 0.9300
C21 C22 1.409(3)
C22 C23 1.412(3)
C23 C24 1.434(3)

loop_
_geom_torsion_atom_site_label_1
_geom_torsion_atom_site_label_2
_geom_torsion_atom_site_label_3
_geom_torsion_atom_site_label_4
_geom_torsion
O1 N2 C21 C14 -43.0(3)
O1 N2 C21 C22 136.3(2)
O2 N2 C21 C14 137.9(2)
O2 N2 C21 C22 -42.8(3)
N1 C8 C9 C10 178.5(2)
N1 C8 C9 C13 -0.8(4)
N2 C21 C22 N3 4.3(4)
N2 C21 C22 C23 -174.3(2)
N3 C22 C23 C1 178.6(2)
N3 C22 C23 C24 -0.5(3)
C1 C2 C3 C4 -37.2(3)
C1 C2 C14 C15 -175.7(2)
C1 C2 C14 C21 -0.4(3)
C2 C1 C6 N1 -172.1(2)
C2 C1 C6 C5 12.4(3)
C2 C1 C23 C22 -0.8(4)
C2 C1 C23 C24 178.2(2)
C2 C3 C4 C5 46.4(3)
C2 C14 C15 C16 -76.1(3)
C2 C14 C15 C20 104.9(3)
C2 C14 C21 N2 175.8(2)
C2 C14 C21 C22 -3.4(4)
C3 C2 C14 C15 -0.4(4)
C3 C2 C14 C21 174.9(2)
C3 C4 C5 C6 -29.4(3)
C3 C4 C5 C7 153.2(3)
C4 C5 C6 N1 -176.4(2)
C4 C5 C6 C1 0.0(4)
C4 C5 C7 C8 176.3(2)
C4 C5 C7 C12 -5.5(5)
C5 C7 C8 N1 0.6(3)
C5 C7 C8 C9 179.4(2)
C5 C7 C12 C11 -178.9(3)
C6 N1 C8 C7 0.3(3)
C6 N1 C8 C9 -178.4(2)
C6 C1 C2 C3 6.9(3)
C6 C1 C2 C14 -177.7(2)
C6 C1 C23 C22 179.3(2)
C6 C1 C23 C24 -1.6(4)
C6 C5 C7 C8 -1.4(3)
C6 C5 C7 C12 176.9(3)
C7 C5 C6 N1 1.5(3)
C7 C5 C6 C1 177.9(2)
C7 C8 C9 C10 0.0(4)
C7 C8 C9 C13 -179.3(2)
C8 N1 C6 C1 -177.2(2)
C8 N1 C6 C5 -1.1(3)
C8 C7 C12 C11 -0.8(4)
C8 C9 C10 C11 -0.9(4)
C9 C10 C11 C12 1.0(4)
C10 C11 C12 C7 -0.1(4)
C12 C7 C8 N1 -177.9(2)
C12 C7 C8 C9 0.9(4)
C13 C9 C10 C11 178.3(2)
C14 C2 C3 C4 147.5(2)
C14 C15 C16 C17 -178.6(2)
C14 C15 C20 C19 178.7(2)
C14 C21 C22 N3 -176.5(2)
C14 C21 C22 C23 4.9(3)
C15 C14 C21 N2 -8.9(3)
C15 C14 C21 C22 171.9(2)
C15 C16 C17 C18 -0.1(4)
C16 C15 C20 C19 -0.4(4)
C16 C17 C18 C19 -0.3(4)
C17 C18 C19 C20 0.4(4)
C18 C19 C20 C15 0.0(4)
C20 C15 C16 C17 0.4(4)
C21 C14 C15 C16 108.7(3)
C21 C14 C15 C20 -70.4(3)
C21 C22 C23 C1 -2.7(3)
C21 C22 C23 C24 178.2(2)
C23 C1 C2 C3 -173.0(2)
C23 C1 C2 C14 2.5(3)
C23 C1 C6 N1 7.8(4)
C23 C1 C6 C5 -167.8(2)

loop_
_twin_individual_id
_twin_individual_mass_fraction_refined
1 0.6697(14)
2 0.3303(14)
